data_2011351
loop_
_publ_author_name
'Nieger, Martin'
'Liptau, Patrick'
'D\"otz, Karl Heinz'

_publ_section_title
;
 [<i>N</i>-(Benzylidene)aniline-<i>N</i>]pentacarbonylchromium(0)
;
_journal_issue 9
_journal_name_full 'Acta Crystallographica Section C'
_journal_page_first e390
_journal_page_last e391
_journal_paper_doi 10.1107/S0108270100011070
_journal_volume 56
_journal_year 2000
_chemical_formula_iupac '[Cr (C13 H11 N) (C O)5]'
_chemical_formula_sum 'C18 H11 Cr N O5'
_chemical_formula_weight 373.28
_chemical_name_systematic
;
 N-benzylideneaniline(pentacarbonyl)chromium(0)
;
_space_group_IT_number 14
_symmetry_cell_setting monoclinic
_symmetry_space_group_name_Hall '-P 2ybc'
_symmetry_space_group_name_H-M 'P 1 21/c 1'
_audit_creation_method SHELXL-97
_cell_angle_alpha 90.00
_cell_angle_beta 108.860(4)
_cell_angle_gamma 90.00
_cell_formula_units_Z 4
_cell_length_a 13.0959(12)
_cell_length_b 15.3703(13)
_cell_length_c 8.7107(3)
_cell_measurement_reflns_used 20447
_cell_measurement_temperature 123(2)
_cell_measurement_theta_max 28.3
_cell_measurement_theta_min 2.5
_cell_volume 1659.2(2)
_computing_cell_refinement 'DENZO-SMN (Otwinowski & Minor, 1997)'
_computing_data_collection 'COLLECT (Nonius, 1998)'
_computing_data_reduction DENZO-SMN
_computing_publication_material SHELXL97
_computing_structure_refinement 'SHELXL97 (Sheldrick, 1997)'
_computing_structure_solution 'SHELXS97 (Sheldrick, 1990)'
_diffrn_ambient_temperature 123(2)
_diffrn_measured_fraction_theta_full .998
_diffrn_measured_fraction_theta_max .998
_diffrn_measurement_device_type 'Nonius KappaCCD'
_diffrn_measurement_method 'rotation in \f and \w (1\%)'
_diffrn_radiation_monochromator graphite
_diffrn_radiation_source 'fine-focus sealed tube'
_diffrn_radiation_type MoK\a
_diffrn_radiation_wavelength .71073
_diffrn_reflns_av_R_equivalents .0616
_diffrn_reflns_av_sigmaI/netI .0425
_diffrn_reflns_limit_h_max 15
_diffrn_reflns_limit_h_min -15
_diffrn_reflns_limit_k_max 18
_diffrn_reflns_limit_k_min -18
_diffrn_reflns_limit_l_max 10
_diffrn_reflns_limit_l_min -10
_diffrn_reflns_number 17681
_diffrn_reflns_theta_full 25.00
_diffrn_reflns_theta_max 25.00
_diffrn_reflns_theta_min 2.65
_diffrn_standards_decay_% 0
_diffrn_standards_number 0
_exptl_absorpt_coefficient_mu .717
_exptl_absorpt_correction_T_max .922
_exptl_absorpt_correction_T_min .822
_exptl_absorpt_correction_type multi-scan
_exptl_absorpt_process_details
;
MULABS in PLATON98 (Spek, 1990; cf. Blessing, 1995)
;
_exptl_crystal_colour yellow
_exptl_crystal_density_diffrn 1.494
_exptl_crystal_density_meas ?
_exptl_crystal_density_method 'not measured'
_exptl_crystal_description plates
_exptl_crystal_F_000 760
_exptl_crystal_size_max .25
_exptl_crystal_size_mid .10
_exptl_crystal_size_min .10
_refine_diff_density_max .327
_refine_diff_density_min -.563
_refine_ls_extinction_method none
_refine_ls_goodness_of_fit_ref 1.024
_refine_ls_hydrogen_treatment constr
_refine_ls_matrix_type full
_refine_ls_number_parameters 226
_refine_ls_number_reflns 2915
_refine_ls_number_restraints 0
_refine_ls_restrained_S_all 1.024
_refine_ls_R_factor_all .054
_refine_ls_R_factor_gt .037
_refine_ls_shift/su_max <0.001
_refine_ls_shift/su_mean .000
_refine_ls_structure_factor_coef Fsqd
_refine_ls_weighting_details 'calc w = 1/[\s^2^(Fo^2^)+(0.0561P)^2^+0.3439P] where P = (Fo^2^+2Fc^2^)/3'
_refine_ls_weighting_scheme calc
_refine_ls_wR_factor_ref .095
_reflns_number_gt 2344
_reflns_number_total 2915
_reflns_threshold_expression I>2\s(I)
_cod_data_source_file qa0362.cif
_cod_data_source_block I
_cod_depositor_comments
;
The following automatic conversions were performed:

'_exptl_crystal_density_meas' value 'none' was changed to '?' - the
value is perceived as not measured.

Automatic conversion script
Id: cif_fix_values 3008 2015-01-20 13:52:24Z robertas 
;
_cod_original_sg_symbol_H-M 'P 21/c'
_cod_database_code 2011351
_cod_database_fobs_code 2011351

loop_
_symmetry_equiv_pos_as_xyz
'x, y, z'
'-x, y+1/2, -z+1/2'
'-x, -y, -z'
'x, -y-1/2, z-1/2'

loop_
_atom_site_label
_atom_site_fract_x
_atom_site_fract_y
_atom_site_fract_z
_atom_site_U_iso_or_equiv
_atom_site_adp_type
_atom_site_calc_flag
_atom_site_refinement_flags
_atom_site_occupancy
_atom_site_disorder_assembly
_atom_site_disorder_group
_atom_site_type_symbol
Cr1 .26075(3) .51730(2) .20486(4) .02347(14) Uani d . 1 . . Cr
C1A .31017(19) .56995(16) .0520(3) .0275(6) Uani d . 1 . . C
O1A .33872(14) .60215(12) -.04711(19) .0363(4) Uani d . 1 . . O
C1B .31374(19) .61610(17) .3441(3) .0272(5) Uani d . 1 . . C
O1B .34797(14) .67693(12) .4169(2) .0384(4) Uani d . 1 . . O
C1C .21360(19) .42178(16) .0615(3) .0274(5) Uani d . 1 . . C
O1C .18805(14) .36585(12) -.0295(2) .0396(5) Uani d . 1 . . O
C1D .3982(2) .45997(17) .2901(3) .0293(6) Uani d . 1 . . C
O1D .47978(15) .42661(12) .3286(2) .0422(5) Uani d . 1 . . O
C1E .1265(2) .57310(15) .1034(3) .0264(5) Uani d . 1 . . C
O1E .04637(14) .60532(11) .03171(19) .0334(4) Uani d . 1 . . O
N1 .19776(15) .45218(12) .3757(2) .0230(4) Uani d . 1 . . N
C2 .09665(19) .44541(15) .3571(3) .0245(5) Uani d . 1 . . C
H2 .0525 .4809 .2722 .029 Uiso calc R 1 . . H
C11 .27539(18) .40587(15) .5063(2) .0231(5) Uani d . 1 . . C
C12 .3059(2) .32183(15) .4811(3) .0286(6) Uani d . 1 . . C
H12 .2738 .2939 .3796 .034 Uiso calc R 1 . . H
C13 .3831(2) .27921(16) .6051(3) .0318(6) Uani d . 1 . . C
H13 .4039 .2216 .5886 .038 Uiso calc R 1 . . H
C14 .4304(2) .31980(17) .7527(3) .0318(6) Uani d . 1 . . C
H14 .4835 .2903 .8374 .038 Uiso calc R 1 . . H
C15 .39993(19) .40386(17) .7767(3) .0306(6) Uani d . 1 . . C
H15 .4319 .4317 .8783 .037 Uiso calc R 1 . . H
C16 .32329(19) .44733(16) .6532(3) .0270(5) Uani d . 1 . . C
H16 .3036 .5053 .6691 .032 Uiso calc R 1 . . H
C21 .03489(18) .39427(14) .4396(2) .0228(5) Uani d . 1 . . C
C22 -.07604(19) .39020(15) .3589(3) .0259(5) Uani d . 1 . . C
H22 -.1059 .4220 .2611 .031 Uiso calc R 1 . . H
C23 -.1436(2) .34075(16) .4183(3) .0285(6) Uani d . 1 . . C
H23 -.2187 .3381 .3608 .034 Uiso calc R 1 . . H
C24 -.1005(2) .29531(15) .5618(3) .0278(5) Uani d . 1 . . C
H24 -.1460 .2606 .6025 .033 Uiso calc R 1 . . H
C25 .0081(2) .30037(16) .6457(3) .0291(6) Uani d . 1 . . C
H25 .0366 .2703 .7458 .035 Uiso calc R 1 . . H
C26 .0765(2) .34849(15) .5866(3) .0278(5) Uani d . 1 . . C
H26 .1515 .3506 .6452 .033 Uiso calc R 1 . . H

loop_
_atom_site_aniso_label
_atom_site_aniso_U_11
_atom_site_aniso_U_22
_atom_site_aniso_U_33
_atom_site_aniso_U_12
_atom_site_aniso_U_13
_atom_site_aniso_U_23
Cr1 .0253(2) .0215(2) .0231(2) -.00141(16) .00705(16) .00132(15)
C1A .0277(14) .0255(14) .0262(12) .0006(10) .0043(11) -.0026(10)
O1A .0393(11) .0416(11) .0295(9) -.0047(9) .0130(8) .0055(8)
C1B .0257(13) .0295(15) .0277(12) .0019(11) .0107(10) .0045(11)
O1B .0375(11) .0308(11) .0459(10) -.0065(9) .0119(8) -.0113(9)
C1C .0229(13) .0318(15) .0280(12) .0033(11) .0087(10) .0048(11)
O1C .0385(11) .0363(11) .0395(10) .0015(8) .0066(8) -.0123(9)
C1D .0320(15) .0277(14) .0283(12) -.0074(12) .0099(11) .0032(10)
O1D .0279(11) .0381(12) .0580(12) .0029(9) .0102(9) .0127(9)
C1E .0330(15) .0229(13) .0247(11) -.0047(11) .0114(11) .0008(10)
O1E .0324(10) .0302(10) .0357(9) .0038(8) .0085(8) .0061(8)
N1 .0265(12) .0203(10) .0214(9) -.0005(8) .0066(8) -.0003(8)
C2 .0289(14) .0208(13) .0224(11) .0005(10) .0065(10) .0003(9)
C11 .0248(13) .0207(13) .0251(11) -.0029(10) .0097(10) .0029(9)
C12 .0370(15) .0239(14) .0257(11) -.0031(11) .0111(11) -.0002(10)
C13 .0365(15) .0229(14) .0396(14) .0045(11) .0172(12) .0058(11)
C14 .0280(14) .0360(16) .0309(13) .0014(11) .0087(11) .0128(11)
C15 .0281(14) .0343(16) .0267(12) -.0058(11) .0053(10) -.0006(11)
C16 .0284(14) .0239(13) .0289(12) -.0031(10) .0094(10) .0008(10)
C21 .0297(13) .0166(12) .0226(11) .0000(10) .0090(10) -.0026(9)
C22 .0317(14) .0224(13) .0237(11) .0024(10) .0089(10) .0002(10)
C23 .0268(14) .0284(14) .0300(12) .0000(11) .0087(10) -.0029(10)
C24 .0338(15) .0202(13) .0342(12) -.0027(10) .0174(11) -.0013(10)
C25 .0340(15) .0254(14) .0281(12) .0006(11) .0103(11) .0057(10)
C26 .0298(14) .0264(14) .0261(11) -.0020(10) .0075(10) -.0020(10)

loop_
_atom_type_symbol
_atom_type_description
_atom_type_scat_dispersion_real
_atom_type_scat_dispersion_imag
_atom_type_scat_source
C C .0033 .0016 'International Tables Vol C Tables 4.2.6.8 and 6.1.1.4'
H H .0000 .0000 'International Tables Vol C Tables 4.2.6.8 and 6.1.1.4'
N N .0061 .0033 'International Tables Vol C Tables 4.2.6.8 and 6.1.1.4'
O O .0106 .0060 'International Tables Vol C Tables 4.2.6.8 and 6.1.1.4'
Cr Cr .3209 .6236 'International Tables Vol C Tables 4.2.6.8 and 6.1.1.4'

loop_
_geom_angle_atom_site_label_1
_geom_angle_atom_site_label_2
_geom_angle_atom_site_label_3
_geom_angle
C1A Cr1 C1C 88.86(10)
C1A Cr1 C1E 87.37(10)
C1C Cr1 C1E 89.30(10)
C1A Cr1 C1D 88.65(10)
C1C Cr1 C1D 87.96(10)
C1E Cr1 C1D 175.21(10)
C1A Cr1 C1B 88.26(10)
C1C Cr1 C1B 176.94(10)
C1E Cr1 C1B 91.60(10)
C1D Cr1 C1B 90.94(10)
C1A Cr1 N1 177.46(9)
C1C Cr1 N1 88.82(8)
C1E Cr1 N1 91.57(8)
C1D Cr1 N1 92.30(8)
C1B Cr1 N1 94.08(8)
O1A C1A Cr1 178.1(2)
O1B C1B Cr1 174.5(2)
O1C C1C Cr1 176.6(2)
O1D C1D Cr1 174.7(2)
O1E C1E Cr1 175.08(19)
C2 N1 C11 119.58(19)
C2 N1 Cr1 123.82(15)
C11 N1 Cr1 116.19(14)
N1 C2 C21 133.5(2)
C16 C11 C12 120.4(2)
C16 C11 N1 119.6(2)
C12 C11 N1 119.92(19)
C13 C12 C11 119.5(2)
C14 C13 C12 120.5(2)
C13 C14 C15 119.7(2)
C16 C15 C14 120.3(2)
C15 C16 C11 119.6(2)
C22 C21 C26 118.0(2)
C22 C21 C2 115.15(19)
C26 C21 C2 126.8(2)
C23 C22 C21 121.5(2)
C24 C23 C22 119.4(2)
C25 C24 C23 120.1(2)
C24 C25 C26 121.0(2)
C25 C26 C21 120.0(2)

loop_
_geom_bond_atom_site_label_1
_geom_bond_atom_site_label_2
_geom_bond_site_symmetry_2
_geom_bond_distance
_geom_bond_publ_flag
Cr1 C1A . 1.845(2) ?
Cr1 C1C . 1.897(3) ?
Cr1 C1E . 1.899(3) ?
Cr1 C1D . 1.925(3) ?
Cr1 C1B . 1.927(3) ?
Cr1 N1 . 2.1659(18) ?
C1A O1A . 1.157(3) ?
C1B O1B . 1.137(3) ?
C1C O1C . 1.144(3) ?
C1D O1D . 1.133(3) ?
C1E O1E . 1.145(3) ?
N1 C2 . 1.285(3) ?
N1 C11 . 1.444(3) ?
C2 C21 . 1.471(3) ?
C11 C16 . 1.385(3) ?
C11 C12 . 1.390(3) ?
C12 C13 . 1.383(3) ?
C13 C14 . 1.383(3) ?
C14 C15 . 1.388(4) ?
C15 C16 . 1.383(3) ?
C21 C22 . 1.396(3) ?
C21 C26 . 1.407(3) ?
C22 C23 . 1.387(3) ?
C23 C24 . 1.384(3) ?
C24 C25 . 1.375(3) ?
C25 C26 . 1.383(3) ?

loop_
_geom_torsion_atom_site_label_1
_geom_torsion_atom_site_label_2
_geom_torsion_atom_site_label_3
_geom_torsion_atom_site_label_4
_geom_torsion
C1C Cr1 C1A O1A 39(7)
C1E Cr1 C1A O1A -50(7)
C1D Cr1 C1A O1A 127(7)
C1B Cr1 C1A O1A -142(7)
N1 Cr1 C1A O1A 15(8)
C1A Cr1 C1B O1B -2(2)
C1C Cr1 C1B O1B 18(4)
C1E Cr1 C1B O1B -89(2)
C1D Cr1 C1B O1B 86(2)
N1 Cr1 C1B O1B 18E1(10)
C1A Cr1 C1C O1C 12(4)
C1E Cr1 C1C O1C 99(4)
C1D Cr1 C1C O1C -77(4)
C1B Cr1 C1C O1C -8(5)
N1 Cr1 C1C O1C -169(4)
C1A Cr1 C1D O1D -28(2)
C1C Cr1 C1D O1D 61(2)
C1E Cr1 C1D O1D 6(3)
C1B Cr1 C1D O1D -116(2)
N1 Cr1 C1D O1D 150(2)
C1A Cr1 C1E O1E 41(2)
C1C Cr1 C1E O1E -48(2)
C1D Cr1 C1E O1E 7(3)
C1B Cr1 C1E O1E 130(2)
N1 Cr1 C1E O1E -136(2)
C1A Cr1 N1 C2 -49(2)
C1C Cr1 N1 C2 -73.40(19)
C1E Cr1 N1 C2 15.86(19)
C1D Cr1 N1 C2 -161.31(19)
C1B Cr1 N1 C2 107.58(19)
C1A Cr1 N1 C11 123(2)
C1C Cr1 N1 C11 99.13(16)
C1E Cr1 N1 C11 -171.60(16)
C1D Cr1 N1 C11 11.22(16)
C1B Cr1 N1 C11 -79.89(16)
C11 N1 C2 C21 -3.5(4)
Cr1 N1 C2 C21 168.79(18)
C2 N1 C11 C16 -93.8(3)
Cr1 N1 C11 C16 93.3(2)
C2 N1 C11 C12 89.6(3)
Cr1 N1 C11 C12 -83.2(2)
C16 C11 C12 C13 1.1(3)
N1 C11 C12 C13 177.7(2)
C11 C12 C13 C14 -.4(4)
C12 C13 C14 C15 .1(4)
C13 C14 C15 C16 -.5(4)
C14 C15 C16 C11 1.3(4)
C12 C11 C16 C15 -1.6(3)
N1 C11 C16 C15 -178.1(2)
N1 C2 C21 C22 -165.9(2)
N1 C2 C21 C26 12.5(4)
C26 C21 C22 C23 -1.8(3)
C2 C21 C22 C23 176.7(2)
C21 C22 C23 C24 .9(3)
C22 C23 C24 C25 .9(3)
C23 C24 C25 C26 -1.9(4)
C24 C25 C26 C21 .9(3)
C22 C21 C26 C25 .9(3)
C2 C21 C26 C25 -177.4(2)
